data_1518771
loop_
_publ_author_name
'Zhan, Ming'
'Zhang, Shaoguang'
'Huang, Zhe'
'Xi, Zhenfeng'

_publ_section_title
;
 Synthesis of \a,\a,\a',\a'-Tetrachloro-\D(1)-bipyrrolines and
 4,8-Dichloro-2,6-diazasemibuvallenes.
;
_journal_issue 4
_journal_name_full 'Organic letters'
_journal_page_first 1026
_journal_page_last 1029
_journal_paper_doi 10.1021/acs.orglett.5b00136
_journal_volume 17
_journal_year 2015
_chemical_formula_moiety 'C18 H26 Cl2 N2'
_chemical_formula_sum 'C18 H26 Cl2 N2'
_chemical_formula_weight 341.31
_chemical_name_systematic
;
 ?
;
_space_group_crystal_system triclinic
_space_group_IT_number 2
_space_group_name_Hall '-P 1'
_space_group_name_H-M_alt 'P -1'
_symmetry_space_group_name_Hall '-P 1'
_symmetry_space_group_name_H-M 'P -1'
_atom_sites_solution_hydrogens geom
_atom_sites_solution_primary direct
_audit_creation_date 2014-07-08
_audit_creation_method
;
Olex2 1.2-beta
(compiled 2014.06.27 svn.r2953 for OlexSys, GUI svn.r4855)
;
_cell_angle_alpha 66.695(7)
_cell_angle_beta 69.579(7)
_cell_angle_gamma 62.115(7)
_cell_formula_units_Z 2
_cell_length_a 9.3474(7)
_cell_length_b 9.8657(7)
_cell_length_c 12.3923(9)
_cell_measurement_reflns_used 2119
_cell_measurement_temperature 180.00(10)
_cell_measurement_theta_max 27.7410
_cell_measurement_theta_min 3.5010
_cell_volume 908.59(13)
_computing_cell_refinement
;
CrysAlisPro, Agilent Technologies,
Version 1.171.36.32 (release 02-08-2013 CrysAlis171 .NET)
(compiled Aug  2 2013,16:46:58)
;
_computing_data_collection
;
CrysAlisPro, Agilent Technologies,
Version 1.171.36.32 (release 02-08-2013 CrysAlis171 .NET)
(compiled Aug  2 2013,16:46:58)
;
_computing_data_reduction
;
CrysAlisPro, Agilent Technologies,
Version 1.171.36.32 (release 02-08-2013 CrysAlis171 .NET)
(compiled Aug  2 2013,16:46:58)
;
_computing_molecular_graphics 'Olex2 (Dolomanov et al., 2009)'
_computing_publication_material 'Olex2 (Dolomanov et al., 2009)'
_computing_structure_refinement 'ShelXL (Sheldrick, 2008)'
_computing_structure_solution 'ShelXS (Sheldrick, 2008)'
_diffrn_ambient_temperature 180.00(10)
_diffrn_detector_area_resol_mean 10.3914
_diffrn_measured_fraction_theta_full 0.998
_diffrn_measured_fraction_theta_max 0.998
_diffrn_measurement_details
;
  1 omega  -23.00   90.00   1.0000    2.5700
omega____ theta____ kappa____ phi______ frames
    -       10.8579   77.0000 -150.0000 113

  2 omega  -62.00   22.00   1.0000    2.5700
omega____ theta____ kappa____ phi______ frames
    -       10.8579  -57.0000   90.0000 84

  3 omega   52.00   79.00   1.0000    2.5700
omega____ theta____ kappa____ phi______ frames
    -       10.8579 -178.0000   90.0000 27

  4 omega  -75.00   18.00   1.0000    2.5700
omega____ theta____ kappa____ phi______ frames
    -      -11.7173  -57.0000  -60.0000 93
;
_diffrn_measurement_device_type 'SuperNova, Dual, Cu at zero, Atlas'
_diffrn_measurement_method '\w scans'
_diffrn_orient_matrix_UB_11 -0.0690451000
_diffrn_orient_matrix_UB_12 0.0025442000
_diffrn_orient_matrix_UB_13 0.0483552000
_diffrn_orient_matrix_UB_21 -0.0390672000
_diffrn_orient_matrix_UB_22 0.0832505000
_diffrn_orient_matrix_UB_23 -0.0257349000
_diffrn_orient_matrix_UB_31 -0.0372814000
_diffrn_orient_matrix_UB_32 -0.0156358000
_diffrn_orient_matrix_UB_33 -0.0323809000
_diffrn_radiation_monochromator mirror
_diffrn_radiation_type MoK\a
_diffrn_radiation_wavelength 0.71073
_diffrn_reflns_av_R_equivalents 0.0300
_diffrn_reflns_av_unetI/netI 0.0505
_diffrn_reflns_Laue_measured_fraction_full 0.998
_diffrn_reflns_Laue_measured_fraction_max 0.998
_diffrn_reflns_limit_h_max 11
_diffrn_reflns_limit_h_min -11
_diffrn_reflns_limit_k_max 12
_diffrn_reflns_limit_k_min -10
_diffrn_reflns_limit_l_max 15
_diffrn_reflns_limit_l_min -14
_diffrn_reflns_number 6880
_diffrn_reflns_point_group_measured_fraction_full 0.998
_diffrn_reflns_point_group_measured_fraction_max 0.998
_diffrn_reflns_theta_full 25.242
_diffrn_reflns_theta_max 26.022
_diffrn_reflns_theta_min 3.397
_diffrn_source 'SuperNova (Mo) X-ray Source'
_exptl_absorpt_coefficient_mu 0.356
_exptl_absorpt_correction_T_max 1.00000
_exptl_absorpt_correction_T_min 0.74628
_exptl_absorpt_correction_type multi-scan
_exptl_absorpt_process_details
;
CrysAlisPro, Agilent Technologies,
Version 1.171.36.32 (release 02-08-2013 CrysAlis171 .NET)
(compiled Aug  2 2013,16:46:58)
Empirical absorption correction using spherical harmonics,
 implemented in SCALE3 ABSPACK scaling algorithm.
;
_exptl_crystal_colour 'light yellow'
_exptl_crystal_colour_modifier light
_exptl_crystal_colour_primary yellow
_exptl_crystal_density_diffrn 1.248
_exptl_crystal_description block
_exptl_crystal_F_000 364
_exptl_crystal_size_max 0.2
_exptl_crystal_size_mid 0.2
_exptl_crystal_size_min 0.2
_refine_diff_density_max 1.569
_refine_diff_density_min -0.265
_refine_diff_density_rms 0.061
_refine_ls_extinction_method none
_refine_ls_goodness_of_fit_ref 1.033
_refine_ls_hydrogen_treatment constr
_refine_ls_matrix_type full
_refine_ls_number_parameters 205
_refine_ls_number_reflns 3578
_refine_ls_number_restraints 0
_refine_ls_restrained_S_all 1.033
_refine_ls_R_factor_all 0.0800
_refine_ls_R_factor_gt 0.0548
_refine_ls_shift/su_max 0.000
_refine_ls_shift/su_mean 0.000
_refine_ls_structure_factor_coef Fsqd
_refine_ls_weighting_details 'w=1/[\s^2^(Fo^2^)+(0.0664P)^2^+0.6860P] where P=(Fo^2^+2Fc^2^)/3'
_refine_ls_weighting_scheme calc
_refine_ls_wR_factor_gt 0.1337
_refine_ls_wR_factor_ref 0.1527
_reflns_Friedel_coverage 0.000
_reflns_number_gt 2611
_reflns_number_total 3578
_reflns_threshold_expression 'I > 2\s(I)'
_cod_data_source_file ol5b00136_si_002.cif
_cod_data_source_block 14jun08c
_cod_original_cell_volume 908.60(14)
_cod_database_code 1518771
_shelxl_version_number 2014-3
_chemical_oxdiff_formula 'C18 N2 H26 Cl2'
_shelx_space_group_comment
;
The symmetry employed for this shelxl refinement is uniquely defined
by the following loop, which should always be used as a source of
symmetry information in preference to the above space-group names.
They are only intended as comments.
;
_reflns_odcompleteness_completeness 99.80
_reflns_odcompleteness_iscentric 1
_reflns_odcompleteness_theta 25.97
_olex2_refinement_description
;
1. Fixed Uiso
 At 1.2 times of:
  All C(H,H) groups
 At 1.5 times of:
  All C(H,H,H) groups
2.a Secondary CH2 refined with riding coordinates:
 C7(H7A,H7B), C8(H8A,H8B), C9(H9A,H9B), C10(H10A,H10B)
2.b Idealised Me refined as rotating group:
 C12(H12A,H12B,H12C), C13(H13A,H13B,H13C), C14(H14A,H14B,H14C), C16(H16A,H16B,
 H16C), C17(H17A,H17B,H17C), C18(H18A,H18B,H18C)
;
_olex2_submission_special_instructions 'No special instructions were received'

loop_
_space_group_symop_operation_xyz
'x, y, z'
'-x, -y, -z'

loop_
_atom_site_label
_atom_site_type_symbol
_atom_site_fract_x
_atom_site_fract_y
_atom_site_fract_z
_atom_site_U_iso_or_equiv
_atom_site_adp_type
_atom_site_occupancy
_atom_site_site_symmetry_order
_atom_site_calc_flag
_atom_site_refinement_flags_posn
Cl1 Cl -0.10771(9) 0.78850(10) 0.43424(7) 0.0430(2) Uani 1 1 d .
Cl2 Cl 0.44080(10) 0.41780(10) 0.40930(8) 0.0466(3) Uani 1 1 d .
N1 N 0.0080(3) 0.8473(3) 0.1995(2) 0.0323(5) Uani 1 1 d .
N2 N 0.2197(3) 0.4460(3) 0.1784(2) 0.0326(5) Uani 1 1 d .
C1 C 0.0753(3) 0.7669(3) 0.3114(2) 0.0306(6) Uani 1 1 d .
C2 C 0.1593(3) 0.5934(3) 0.3127(2) 0.0290(6) Uani 1 1 d .
C3 C 0.3045(3) 0.4692(3) 0.3220(2) 0.0313(6) Uani 1 1 d .
C4 C 0.3376(3) 0.3805(3) 0.2365(2) 0.0316(6) Uani 1 1 d .
C5 C 0.0891(3) 0.5728(3) 0.2309(2) 0.0289(6) Uani 1 1 d .
C6 C 0.0242(3) 0.7422(3) 0.1550(2) 0.0306(6) Uani 1 1 d .
C7 C -0.0503(4) 0.7774(4) 0.0548(3) 0.0393(7) Uani 1 1 d .
H7A H 0.0316 0.7236 -0.0043 0.047 Uiso 1 1 calc R
H7B H -0.0921 0.8915 0.0161 0.047 Uiso 1 1 calc R
C8 C -0.1919(4) 0.7174(4) 0.1077(3) 0.0505(9) Uani 1 1 d .
H8A H -0.2821 0.7860 0.1546 0.061 Uiso 1 1 calc R
H8B H -0.2324 0.7240 0.0429 0.061 Uiso 1 1 calc R
C9 C -0.1379(4) 0.5460(4) 0.1871(3) 0.0478(8) Uani 1 1 d .
H9A H -0.0570 0.4758 0.1382 0.057 Uiso 1 1 calc R
H9B H -0.2326 0.5154 0.2222 0.057 Uiso 1 1 calc R
C10 C -0.0631(4) 0.5244(4) 0.2873(3) 0.0399(7) Uani 1 1 d .
H10A H -0.0295 0.4139 0.3357 0.048 Uiso 1 1 calc R
H10B H -0.1447 0.5907 0.3389 0.048 Uiso 1 1 calc R
C11 C 0.1739(4) 0.8549(3) 0.3151(3) 0.0345(7) Uani 1 1 d .
C12 C 0.0704(4) 1.0356(4) 0.2857(3) 0.0436(8) Uani 1 1 d .
H12A H 0.0530 1.0743 0.2052 0.065 Uiso 1 1 calc GR
H12B H 0.1280 1.0896 0.2930 0.065 Uiso 1 1 calc GR
H12C H -0.0344 1.0557 0.3406 0.065 Uiso 1 1 calc GR
C13 C 0.2144(4) 0.7997(4) 0.4386(3) 0.0431(8) Uani 1 1 d .
H13A H 0.2897 0.8432 0.4343 0.065 Uiso 1 1 calc GR
H13B H 0.2644 0.6851 0.4637 0.065 Uiso 1 1 calc GR
H13C H 0.1147 0.8360 0.4953 0.065 Uiso 1 1 calc GR
C14 C 0.3321(4) 0.8248(4) 0.2184(3) 0.0426(8) Uani 1 1 d .
H14A H 0.3042 0.8546 0.1424 0.064 Uiso 1 1 calc GR
H14B H 0.4023 0.7135 0.2388 0.064 Uiso 1 1 calc GR
H14C H 0.3889 0.8874 0.2134 0.064 Uiso 1 1 calc GR
C15 C 0.4898(4) 0.2364(4) 0.2119(3) 0.0369(7) Uani 1 1 d .
C16 C 0.4765(4) 0.1918(4) 0.1120(3) 0.0497(8) Uani 1 1 d .
H16A H 0.3777 0.1712 0.1350 0.075 Uiso 1 1 calc GR
H16B H 0.5709 0.0979 0.0983 0.075 Uiso 1 1 calc GR
H16C H 0.4724 0.2784 0.0397 0.075 Uiso 1 1 calc GR
C17 C 0.6467(4) 0.2728(5) 0.1707(4) 0.0610(10) Uani 1 1 d .
H17A H 0.6350 0.3658 0.1028 0.091 Uiso 1 1 calc GR
H17B H 0.7404 0.1833 0.1487 0.091 Uiso 1 1 calc GR
H17C H 0.6627 0.2920 0.2350 0.091 Uiso 1 1 calc GR
C18 C 0.4999(4) 0.0953(4) 0.3264(3) 0.0500(8) Uani 1 1 d .
H18A H 0.5098 0.1219 0.3894 0.075 Uiso 1 1 calc GR
H18B H 0.5946 0.0025 0.3108 0.075 Uiso 1 1 calc GR
H18C H 0.4016 0.0736 0.3503 0.075 Uiso 1 1 calc GR

loop_
_atom_site_aniso_label
_atom_site_aniso_U_11
_atom_site_aniso_U_22
_atom_site_aniso_U_33
_atom_site_aniso_U_23
_atom_site_aniso_U_13
_atom_site_aniso_U_12
Cl1 0.0299(4) 0.0541(5) 0.0313(4) -0.0124(4) -0.0018(3) -0.0080(4)
Cl2 0.0389(4) 0.0460(5) 0.0545(5) -0.0130(4) -0.0299(4) -0.0024(4)
N1 0.0304(12) 0.0333(13) 0.0251(12) -0.0046(10) -0.0105(10) -0.0052(11)
N2 0.0286(12) 0.0314(13) 0.0350(13) -0.0078(11) -0.0112(10) -0.0073(11)
C1 0.0253(13) 0.0348(16) 0.0237(14) -0.0067(12) -0.0076(11) -0.0046(12)
C2 0.0259(13) 0.0342(16) 0.0227(13) -0.0047(12) -0.0065(11) -0.0098(12)
C3 0.0266(14) 0.0327(15) 0.0312(15) -0.0031(12) -0.0125(11) -0.0086(12)
C4 0.0274(14) 0.0298(15) 0.0321(15) -0.0027(12) -0.0097(12) -0.0090(12)
C5 0.0228(13) 0.0319(15) 0.0280(14) -0.0054(12) -0.0075(11) -0.0082(12)
C6 0.0225(13) 0.0354(16) 0.0260(14) -0.0054(12) -0.0048(11) -0.0076(12)
C7 0.0395(17) 0.0414(18) 0.0313(16) -0.0048(14) -0.0166(13) -0.0087(14)
C8 0.0379(17) 0.061(2) 0.054(2) -0.0093(18) -0.0263(16) -0.0134(17)
C9 0.0381(17) 0.058(2) 0.056(2) -0.0098(17) -0.0185(16) -0.0234(17)
C10 0.0319(16) 0.0427(18) 0.0415(17) -0.0026(14) -0.0100(13) -0.0171(14)
C11 0.0341(15) 0.0339(16) 0.0336(16) -0.0115(13) -0.0088(12) -0.0087(13)
C12 0.0495(19) 0.0410(18) 0.0385(18) -0.0145(15) -0.0122(15) -0.0110(16)
C13 0.0464(18) 0.0472(19) 0.0389(18) -0.0147(15) -0.0178(14) -0.0118(16)
C14 0.0388(17) 0.0422(18) 0.0470(19) -0.0149(15) -0.0025(14) -0.0181(15)
C15 0.0303(15) 0.0309(16) 0.0423(17) -0.0096(13) -0.0112(13) -0.0039(13)
C16 0.051(2) 0.0390(19) 0.049(2) -0.0162(16) -0.0123(16) -0.0045(16)
C17 0.0308(17) 0.063(2) 0.082(3) -0.031(2) -0.0041(18) -0.0086(17)
C18 0.049(2) 0.0350(18) 0.056(2) -0.0071(16) -0.0238(17) -0.0028(16)

loop_
_atom_type_symbol
_atom_type_description
_atom_type_scat_dispersion_real
_atom_type_scat_dispersion_imag
_atom_type_scat_source
C C 0.0033 0.0016 'International Tables Vol C Tables 4.2.6.8 and 6.1.1.4'
H H 0.0000 0.0000 'International Tables Vol C Tables 4.2.6.8 and 6.1.1.4'
Cl Cl 0.1484 0.1585 'International Tables Vol C Tables 4.2.6.8 and 6.1.1.4'
N N 0.0061 0.0033 'International Tables Vol C Tables 4.2.6.8 and 6.1.1.4'

loop_
_geom_angle_atom_site_label_1
_geom_angle_atom_site_label_2
_geom_angle_atom_site_label_3
_geom_angle
C6 N1 C1 109.9(2)
C4 N2 C5 106.6(2)
N1 C1 Cl1 104.98(17)
N1 C1 C2 103.4(2)
N1 C1 C11 109.9(2)
C2 C1 Cl1 107.98(18)
C2 C1 C11 120.4(2)
C11 C1 Cl1 109.08(19)
C3 C2 C1 141.4(3)
C3 C2 C5 105.4(2)
C5 C2 C1 107.2(2)
C2 C3 Cl2 128.5(2)
C2 C3 C4 108.1(2)
C4 C3 Cl2 123.4(2)
N2 C4 C3 111.5(3)
N2 C4 C15 121.4(3)
C3 C4 C15 127.0(2)
N2 C5 C2 107.3(2)
N2 C5 C6 121.2(2)
N2 C5 C10 106.3(2)
C2 C5 C10 117.6(2)
C6 C5 C2 100.0(2)
C6 C5 C10 105.2(2)
N1 C6 C5 114.7(2)
N1 C6 C7 124.8(3)
C7 C6 C5 118.8(2)
C6 C7 H7A 110.3
C6 C7 H7B 110.3
C6 C7 C8 107.3(2)
H7A C7 H7B 108.5
C8 C7 H7A 110.3
C8 C7 H7B 110.3
C7 C8 H8A 109.2
C7 C8 H8B 109.2
H8A C8 H8B 107.9
C9 C8 C7 112.1(3)
C9 C8 H8A 109.2
C9 C8 H8B 109.2
C8 C9 H9A 109.2
C8 C9 H9B 109.2
C8 C9 C10 112.1(3)
H9A C9 H9B 107.9
C10 C9 H9A 109.2
C10 C9 H9B 109.2
C5 C10 H10A 109.9
C5 C10 H10B 109.9
C9 C10 C5 109.1(2)
C9 C10 H10A 109.9
C9 C10 H10B 109.9
H10A C10 H10B 108.3
C12 C11 C1 109.3(2)
C13 C11 C1 111.8(2)
C13 C11 C12 108.4(2)
C13 C11 C14 110.8(3)
C14 C11 C1 108.2(2)
C14 C11 C12 108.3(2)
C11 C12 H12A 109.5
C11 C12 H12B 109.5
C11 C12 H12C 109.5
H12A C12 H12B 109.5
H12A C12 H12C 109.5
H12B C12 H12C 109.5
C11 C13 H13A 109.5
C11 C13 H13B 109.5
C11 C13 H13C 109.5
H13A C13 H13B 109.5
H13A C13 H13C 109.5
H13B C13 H13C 109.5
C11 C14 H14A 109.5
C11 C14 H14B 109.5
C11 C14 H14C 109.5
H14A C14 H14B 109.5
H14A C14 H14C 109.5
H14B C14 H14C 109.5
C4 C15 C16 109.3(2)
C4 C15 C17 110.9(2)
C4 C15 C18 108.9(3)
C16 C15 C17 108.1(3)
C16 C15 C18 108.9(3)
C18 C15 C17 110.6(3)
C15 C16 H16A 109.5
C15 C16 H16B 109.5
C15 C16 H16C 109.5
H16A C16 H16B 109.5
H16A C16 H16C 109.5
H16B C16 H16C 109.5
C15 C17 H17A 109.5
C15 C17 H17B 109.5
C15 C17 H17C 109.5
H17A C17 H17B 109.5
H17A C17 H17C 109.5
H17B C17 H17C 109.5
C15 C18 H18A 109.5
C15 C18 H18B 109.5
C15 C18 H18C 109.5
H18A C18 H18B 109.5
H18A C18 H18C 109.5
H18B C18 H18C 109.5

loop_
_geom_bond_atom_site_label_1
_geom_bond_atom_site_label_2
_geom_bond_distance
Cl1 C1 1.841(3)
Cl2 C3 1.725(3)
N1 C1 1.489(3)
N1 C6 1.285(4)
N2 C4 1.291(3)
N2 C5 1.462(4)
C1 C2 1.509(4)
C1 C11 1.553(4)
C2 C3 1.341(4)
C2 C5 1.501(4)
C3 C4 1.496(4)
C4 C15 1.512(4)
C5 C6 1.501(4)
C5 C10 1.555(4)
C6 C7 1.477(4)
C7 H7A 0.9700
C7 H7B 0.9700
C7 C8 1.534(4)
C8 H8A 0.9700
C8 H8B 0.9700
C8 C9 1.521(5)
C9 H9A 0.9700
C9 H9B 0.9700
C9 C10 1.528(4)
C10 H10A 0.9700
C10 H10B 0.9700
C11 C12 1.539(4)
C11 C13 1.528(4)
C11 C14 1.531(4)
C12 H12A 0.9600
C12 H12B 0.9600
C12 H12C 0.9600
C13 H13A 0.9600
C13 H13B 0.9600
C13 H13C 0.9600
C14 H14A 0.9600
C14 H14B 0.9600
C14 H14C 0.9600
C15 C16 1.527(4)
C15 C17 1.539(4)
C15 C18 1.539(4)
C16 H16A 0.9600
C16 H16B 0.9600
C16 H16C 0.9600
C17 H17A 0.9600
C17 H17B 0.9600
C17 H17C 0.9600
C18 H18A 0.9600
C18 H18B 0.9600
C18 H18C 0.9600
